data_7127465
loop_
_publ_author_name
'Wang, Ali'
'Xie, Xin'
'Zhang, Chunli'
'Liu, Yuanhong'

_publ_section_title
;
 Gold/Lewis acid catalyzed oxidative cyclization involving activation of
 nitriles.
;
_journal_issue 99
_journal_name_full 'Chemical communications (Cambridge, England)'
_journal_page_first 15581
_journal_page_last 15584
_journal_paper_doi 10.1039/d0cc06875f
_journal_volume 56
_journal_year 2020
_chemical_formula_sum 'C17 H13 N O2'
_chemical_formula_weight 263.28
_space_group_crystal_system monoclinic
_space_group_IT_number 14
_space_group_name_Hall '-P 2ybc'
_space_group_name_H-M_alt 'P 1 21/c 1'
_atom_sites_solution_hydrogens geom
_audit_creation_method SHELXL-2013
_audit_update_record
;
2020-05-30 deposited with the CCDC.	2020-11-16 downloaded from the CCDC.
;
_cell_angle_alpha 90
_cell_angle_beta 90.7410(10)
_cell_angle_gamma 90
_cell_formula_units_Z 4
_cell_length_a 15.5206(7)
_cell_length_b 10.7027(4)
_cell_length_c 7.9095(3)
_cell_measurement_reflns_used 8214
_cell_measurement_temperature 293(2)
_cell_measurement_theta_max 54.527
_cell_measurement_theta_min 4.623
_cell_volume 1313.76(9)
_computing_cell_refinement 'Bruker SAINT'
_computing_data_collection 'Bruker APEX2'
_computing_data_reduction 'Bruker SAINT'
_computing_molecular_graphics 'Bruker SHELXTL'
_computing_publication_material 'Bruker SHELXTL'
_computing_structure_refinement 'SHELXL-2013 (Sheldrick, 2013)'
_computing_structure_solution 'SHELXS-97 (Sheldrick 2008)'
_diffrn_ambient_temperature 293(2)
_diffrn_measured_fraction_theta_full 0.993
_diffrn_measured_fraction_theta_max 0.994
_diffrn_measurement_device_type 'Bruker APEX-II CCD'
_diffrn_measurement_method '\f and \w scans'
_diffrn_radiation_type MoK\a
_diffrn_radiation_wavelength 0.71073
_diffrn_reflns_av_R_equivalents 0.0705
_diffrn_reflns_av_unetI/netI 0.0396
_diffrn_reflns_Laue_measured_fraction_full 0.993
_diffrn_reflns_Laue_measured_fraction_max 0.994
_diffrn_reflns_limit_h_max 19
_diffrn_reflns_limit_h_min -19
_diffrn_reflns_limit_k_max 13
_diffrn_reflns_limit_k_min -13
_diffrn_reflns_limit_l_max 9
_diffrn_reflns_limit_l_min -9
_diffrn_reflns_number 18845
_diffrn_reflns_point_group_measured_fraction_full 0.993
_diffrn_reflns_point_group_measured_fraction_max 0.994
_diffrn_reflns_theta_full 25.242
_diffrn_reflns_theta_max 25.999
_diffrn_reflns_theta_min 3.203
_exptl_absorpt_coefficient_mu 0.088
_exptl_absorpt_correction_T_max 0.7456
_exptl_absorpt_correction_T_min 0.4402
_exptl_absorpt_correction_type multi-scan
_exptl_absorpt_process_details sadabs
_exptl_crystal_colour colorless
_exptl_crystal_density_diffrn 1.331
_exptl_crystal_description prismatic
_exptl_crystal_F_000 552
_exptl_crystal_size_max 0.190
_exptl_crystal_size_mid 0.170
_exptl_crystal_size_min 0.110
_refine_diff_density_max 0.143
_refine_diff_density_min -0.177
_refine_diff_density_rms 0.032
_refine_ls_extinction_coef 0.078(10)
_refine_ls_extinction_expression Fc^*^=kFc[1+0.001xFc^2^\l^3^/sin(2\q)]^-1/4^
_refine_ls_extinction_method SHELXL
_refine_ls_goodness_of_fit_ref 1.035
_refine_ls_hydrogen_treatment constr
_refine_ls_matrix_type full
_refine_ls_number_parameters 183
_refine_ls_number_reflns 2568
_refine_ls_number_restraints 0
_refine_ls_restrained_S_all 1.035
_refine_ls_R_factor_all 0.0561
_refine_ls_R_factor_gt 0.0447
_refine_ls_shift/su_max 0.001
_refine_ls_shift/su_mean 0.000
_refine_ls_structure_factor_coef Fsqd
_refine_ls_weighting_details 'w=1/[\s^2^(Fo^2^)+(0.0569P)^2^+0.2794P] where P=(Fo^2^+2Fc^2^)/3'
_refine_ls_weighting_scheme calc
_refine_ls_wR_factor_gt 0.1166
_refine_ls_wR_factor_ref 0.1264
_reflns_Friedel_coverage 0.000
_reflns_number_gt 2054
_reflns_number_total 2568
_reflns_threshold_expression 'I > 2\s(I)'
_cod_data_source_file d0cc06875f2.cif
_cod_data_source_block d8v20091
_cod_depositor_comments 'Adding full bibliography for 7127464--7127466.cif.'
_cod_original_sg_symbol_H-M 'P 21/c'
_cod_database_code 7127465
_shelx_space_group_comment
; 
The symmetry employed for this shelxl refinement is uniquely defined 
by the following loop, which should always be used as a source of 
symmetry information in preference to the above space-group names. 
They are only intended as comments. 
;
_shelx_estimated_absorpt_t_min 0.984
_shelx_estimated_absorpt_t_max 0.990
_shelxl_version_number 2013-4

loop_
_space_group_symop_operation_xyz
'x, y, z'
'-x, y+1/2, -z+1/2'
'-x, -y, -z'
'x, -y-1/2, z-1/2'

loop_
_atom_site_label
_atom_site_type_symbol
_atom_site_fract_x
_atom_site_fract_y
_atom_site_fract_z
_atom_site_U_iso_or_equiv
_atom_site_adp_type
_atom_site_occupancy
_atom_site_site_symmetry_order
_atom_site_calc_flag
_atom_site_refinement_flags_posn
_atom_site_refinement_flags_adp
_atom_site_refinement_flags_occupancy
_atom_site_disorder_assembly
_atom_site_disorder_group
O1 O 0.80447(8) 0.43834(12) 0.3554(2) 0.0806(5) Uani 1 1 d . . . . .
O2 O 0.81518(8) 1.02398(10) 0.28696(17) 0.0623(4) Uani 1 1 d . . . . .
N1 N 0.72488(8) 0.86384(12) 0.35840(16) 0.0475(3) Uani 1 1 d . . . . .
C1 C 0.79705(10) 0.90188(14) 0.29247(19) 0.0462(4) Uani 1 1 d . . . . .
C2 C 0.86172(9) 0.82178(14) 0.22423(18) 0.0432(4) Uani 1 1 d . . . . .
C3 C 0.93796(10) 0.86994(16) 0.1538(2) 0.0532(4) Uani 1 1 d . . . . .
H3 H 0.9461 0.9559 0.1466 0.064 Uiso 1 1 calc R U . . .
C4 C 0.99973(10) 0.79039(18) 0.0962(2) 0.0584(5) Uani 1 1 d . . . . .
H4 H 1.0503 0.8219 0.0509 0.070 Uiso 1 1 calc R U . . .
C5 C 0.98683(10) 0.66207(17) 0.1055(2) 0.0572(4) Uani 1 1 d . . . . .
H5 H 1.0293 0.6085 0.0660 0.069 Uiso 1 1 calc R U . . .
C6 C 0.91321(10) 0.61267(15) 0.1712(2) 0.0508(4) Uani 1 1 d . . . . .
H6 H 0.9059 0.5265 0.1746 0.061 Uiso 1 1 calc R U . . .
C7 C 0.84818(9) 0.69182(14) 0.23416(18) 0.0415(4) Uani 1 1 d . . . . .
C8 C 0.76825(9) 0.64954(14) 0.30483(18) 0.0425(4) Uani 1 1 d . . . . .
C9 C 0.71199(10) 0.73830(14) 0.3610(2) 0.0461(4) Uani 1 1 d . . . . .
H9 H 0.6602 0.7101 0.4049 0.055 Uiso 1 1 calc R U . . .
C10 C 0.74807(10) 0.51581(14) 0.3310(2) 0.0499(4) Uani 1 1 d . . . . .
C11 C 0.65570(10) 0.47266(13) 0.33068(19) 0.0457(4) Uani 1 1 d . . . . .
C12 C 0.63385(12) 0.37460(15) 0.4358(2) 0.0569(5) Uani 1 1 d . . . . .
H12 H 0.6755 0.3390 0.5064 0.068 Uiso 1 1 calc R U . . .
C13 C 0.55003(14) 0.32917(17) 0.4364(3) 0.0680(6) Uani 1 1 d . . . . .
H13 H 0.5355 0.2636 0.5077 0.082 Uiso 1 1 calc R U . . .
C14 C 0.48856(12) 0.38115(18) 0.3317(2) 0.0657(5) Uani 1 1 d . . . . .
H14 H 0.4323 0.3513 0.3331 0.079 Uiso 1 1 calc R U . . .
C15 C 0.50980(11) 0.47656(17) 0.2255(2) 0.0599(5) Uani 1 1 d . . . . .
H15 H 0.4681 0.5107 0.1538 0.072 Uiso 1 1 calc R U . . .
C16 C 0.59321(10) 0.52288(15) 0.2239(2) 0.0513(4) Uani 1 1 d . . . . .
H16 H 0.6073 0.5878 0.1511 0.062 Uiso 1 1 calc R U . . .
C17 C 0.75595(13) 1.10922(16) 0.3634(3) 0.0714(6) Uani 1 1 d . . . . .
H17A H 0.6995 1.0973 0.3150 0.107 Uiso 1 1 calc R U . . .
H17B H 0.7745 1.1935 0.3435 0.107 Uiso 1 1 calc R U . . .
H17C H 0.7542 1.0940 0.4829 0.107 Uiso 1 1 calc R U . . .

loop_
_atom_site_aniso_label
_atom_site_aniso_U_11
_atom_site_aniso_U_22
_atom_site_aniso_U_33
_atom_site_aniso_U_23
_atom_site_aniso_U_13
_atom_site_aniso_U_12
O1 0.0512(7) 0.0496(7) 0.1410(13) 0.0157(8) 0.0034(8) 0.0103(6)
O2 0.0592(7) 0.0382(6) 0.0896(9) -0.0050(6) 0.0104(6) -0.0018(5)
N1 0.0416(7) 0.0419(7) 0.0591(8) -0.0041(6) 0.0022(6) 0.0031(5)
C1 0.0451(8) 0.0404(8) 0.0529(9) -0.0024(6) -0.0042(7) 0.0003(6)
C2 0.0375(8) 0.0464(8) 0.0456(8) -0.0038(6) -0.0033(6) -0.0026(6)
C3 0.0468(9) 0.0535(9) 0.0593(9) -0.0025(7) 0.0020(7) -0.0079(7)
C4 0.0404(9) 0.0738(12) 0.0611(10) -0.0039(8) 0.0072(7) -0.0068(8)
C5 0.0393(8) 0.0686(11) 0.0638(10) -0.0124(8) 0.0041(7) 0.0065(8)
C6 0.0418(8) 0.0503(9) 0.0602(9) -0.0094(7) -0.0002(7) 0.0045(7)
C7 0.0350(7) 0.0454(8) 0.0440(8) -0.0044(6) -0.0042(6) 0.0019(6)
C8 0.0348(7) 0.0424(8) 0.0502(8) -0.0023(6) -0.0023(6) 0.0013(6)
C9 0.0384(8) 0.0451(8) 0.0549(9) -0.0002(7) 0.0032(6) 0.0008(6)
C10 0.0435(8) 0.0419(8) 0.0642(10) -0.0012(7) 0.0029(7) 0.0049(7)
C11 0.0468(8) 0.0369(7) 0.0535(8) -0.0058(6) 0.0092(7) -0.0017(6)
C12 0.0671(11) 0.0411(9) 0.0627(10) -0.0009(7) 0.0110(8) 0.0015(7)
C13 0.0823(14) 0.0490(10) 0.0734(12) -0.0042(9) 0.0295(10) -0.0196(9)
C14 0.0574(11) 0.0674(12) 0.0729(12) -0.0202(10) 0.0192(9) -0.0233(9)
C15 0.0484(9) 0.0705(11) 0.0610(10) -0.0133(9) 0.0035(8) -0.0085(8)
C16 0.0476(9) 0.0502(9) 0.0563(9) -0.0011(7) 0.0059(7) -0.0065(7)
C17 0.0786(13) 0.0400(9) 0.0959(14) -0.0068(9) 0.0089(11) 0.0088(9)

loop_
_atom_type_symbol
_atom_type_description
_atom_type_scat_dispersion_real
_atom_type_scat_dispersion_imag
_atom_type_scat_source
C C 0.0033 0.0016 'International Tables Vol C Tables 4.2.6.8 and 6.1.1.4'
H H 0.0000 0.0000 'International Tables Vol C Tables 4.2.6.8 and 6.1.1.4'
N N 0.0061 0.0033 'International Tables Vol C Tables 4.2.6.8 and 6.1.1.4'
O O 0.0106 0.0060 'International Tables Vol C Tables 4.2.6.8 and 6.1.1.4'

loop_
_geom_angle_atom_site_label_1
_geom_angle_atom_site_label_2
_geom_angle_atom_site_label_3
_geom_angle
_geom_angle_site_symmetry_1
_geom_angle_site_symmetry_3
_geom_angle_publ_flag
C1 O2 C17 118.13(13) . . ?
C1 N1 C9 116.18(13) . . ?
N1 C1 O2 119.94(14) . . ?
N1 C1 C2 124.95(14) . . ?
O2 C1 C2 115.10(13) . . ?
C7 C2 C3 120.58(14) . . ?
C7 C2 C1 117.68(13) . . ?
C3 C2 C1 121.71(14) . . ?
C4 C3 C2 119.99(16) . . ?
C4 C3 H3 120.0 . . ?
C2 C3 H3 120.0 . . ?
C3 C4 C5 119.76(15) . . ?
C3 C4 H4 120.1 . . ?
C5 C4 H4 120.1 . . ?
C6 C5 C4 121.58(15) . . ?
C6 C5 H5 119.2 . . ?
C4 C5 H5 119.2 . . ?
C5 C6 C7 120.40(15) . . ?
C5 C6 H6 119.8 . . ?
C7 C6 H6 119.8 . . ?
C2 C7 C6 117.67(14) . . ?
C2 C7 C8 117.49(13) . . ?
C6 C7 C8 124.82(14) . . ?
C9 C8 C7 117.67(14) . . ?
C9 C8 C10 119.26(13) . . ?
C7 C8 C10 122.89(13) . . ?
N1 C9 C8 125.95(14) . . ?
N1 C9 H9 117.0 . . ?
C8 C9 H9 117.0 . . ?
O1 C10 C8 121.80(14) . . ?
O1 C10 C11 118.24(14) . . ?
C8 C10 C11 119.95(13) . . ?
C12 C11 C16 119.02(15) . . ?
C12 C11 C10 118.16(15) . . ?
C16 C11 C10 122.73(14) . . ?
C11 C12 C13 120.28(17) . . ?
C11 C12 H12 119.9 . . ?
C13 C12 H12 119.9 . . ?
C14 C13 C12 119.98(17) . . ?
C14 C13 H13 120.0 . . ?
C12 C13 H13 120.0 . . ?
C15 C14 C13 120.17(16) . . ?
C15 C14 H14 119.9 . . ?
C13 C14 H14 119.9 . . ?
C14 C15 C16 120.40(18) . . ?
C14 C15 H15 119.8 . . ?
C16 C15 H15 119.8 . . ?
C11 C16 C15 120.13(16) . . ?
C11 C16 H16 119.9 . . ?
C15 C16 H16 119.9 . . ?
O2 C17 H17A 109.5 . . ?
O2 C17 H17B 109.5 . . ?
H17A C17 H17B 109.5 . . ?
O2 C17 H17C 109.5 . . ?
H17A C17 H17C 109.5 . . ?
H17B C17 H17C 109.5 . . ?

loop_
_geom_bond_atom_site_label_1
_geom_bond_atom_site_label_2
_geom_bond_distance
_geom_bond_site_symmetry_2
_geom_bond_publ_flag
O1 C10 1.2192(19) . ?
O2 C1 1.3375(18) . ?
O2 C17 1.434(2) . ?
N1 C1 1.3068(19) . ?
N1 C9 1.3586(19) . ?
C1 C2 1.431(2) . ?
C2 C7 1.409(2) . ?
C2 C3 1.412(2) . ?
C3 C4 1.365(2) . ?
C3 H3 0.9300 . ?
C4 C5 1.390(3) . ?
C4 H4 0.9300 . ?
C5 C6 1.368(2) . ?
C5 H5 0.9300 . ?
C6 C7 1.413(2) . ?
C6 H6 0.9300 . ?
C7 C8 1.440(2) . ?
C8 C9 1.368(2) . ?
C8 C10 1.480(2) . ?
C9 H9 0.9300 . ?
C10 C11 1.506(2) . ?
C11 C12 1.384(2) . ?
C11 C16 1.386(2) . ?
C12 C13 1.389(3) . ?
C12 H12 0.9300 . ?
C13 C14 1.373(3) . ?
C13 H13 0.9300 . ?
C14 C15 1.365(3) . ?
C14 H14 0.9300 . ?
C15 C16 1.386(2) . ?
C15 H15 0.9300 . ?
C16 H16 0.9300 . ?
C17 H17A 0.9600 . ?
C17 H17B 0.9600 . ?
C17 H17C 0.9600 . ?

loop_
_geom_torsion_atom_site_label_1
_geom_torsion_atom_site_label_2
_geom_torsion_atom_site_label_3
_geom_torsion_atom_site_label_4
_geom_torsion
_geom_torsion_site_symmetry_1
_geom_torsion_site_symmetry_2
_geom_torsion_site_symmetry_3
_geom_torsion_site_symmetry_4
_geom_torsion_publ_flag
C9 N1 C1 O2 -179.19(13) . . . . ?
C9 N1 C1 C2 0.1(2) . . . . ?
C17 O2 C1 N1 3.5(2) . . . . ?
C17 O2 C1 C2 -175.88(15) . . . . ?
N1 C1 C2 C7 -2.4(2) . . . . ?
O2 C1 C2 C7 176.92(13) . . . . ?
N1 C1 C2 C3 179.51(15) . . . . ?
O2 C1 C2 C3 -1.2(2) . . . . ?
C7 C2 C3 C4 -0.7(2) . . . . ?
C1 C2 C3 C4 177.33(15) . . . . ?
C2 C3 C4 C5 0.7(3) . . . . ?
C3 C4 C5 C6 0.0(3) . . . . ?
C4 C5 C6 C7 -0.8(2) . . . . ?
C3 C2 C7 C6 -0.1(2) . . . . ?
C1 C2 C7 C6 -178.19(13) . . . . ?
C3 C2 C7 C8 -178.93(13) . . . . ?
C1 C2 C7 C8 3.0(2) . . . . ?
C5 C6 C7 C2 0.8(2) . . . . ?
C5 C6 C7 C8 179.59(14) . . . . ?
C2 C7 C8 C9 -1.5(2) . . . . ?
C6 C7 C8 C9 179.75(14) . . . . ?
C2 C7 C8 C10 -176.57(13) . . . . ?
C6 C7 C8 C10 4.7(2) . . . . ?
C1 N1 C9 C8 1.6(2) . . . . ?
C7 C8 C9 N1 -0.9(2) . . . . ?
C10 C8 C9 N1 174.35(14) . . . . ?
C9 C8 C10 O1 -147.17(17) . . . . ?
C7 C8 C10 O1 27.8(2) . . . . ?
C9 C8 C10 C11 31.9(2) . . . . ?
C7 C8 C10 C11 -153.16(14) . . . . ?
O1 C10 C11 C12 32.7(2) . . . . ?
C8 C10 C11 C12 -146.32(15) . . . . ?
O1 C10 C11 C16 -144.00(17) . . . . ?
C8 C10 C11 C16 36.9(2) . . . . ?
C16 C11 C12 C13 -1.3(2) . . . . ?
C10 C11 C12 C13 -178.17(15) . . . . ?
C11 C12 C13 C14 0.4(3) . . . . ?
C12 C13 C14 C15 0.7(3) . . . . ?
C13 C14 C15 C16 -0.8(3) . . . . ?
C12 C11 C16 C15 1.2(2) . . . . ?
C10 C11 C16 C15 177.91(14) . . . . ?
C14 C15 C16 C11 -0.2(3) . . . . ?
